data_7047302
loop_
_publ_author_name
'Srinivasa Reddy, T.'
'Priv\'er, Steven H'
'Rao, Vijay V.'
'Mirzadeh, Nedaossadat'
'Bhargava, Suresh K.'

_publ_section_title
;
 Gold(i) and gold(iii) phosphine complexes: synthesis, anticancer
 activities towards 2D and 3D cancer models, and apoptosis inducing
 properties.
;
_journal_issue 43
_journal_name_full 'Dalton transactions (Cambridge, England : 2003)'
_journal_page_first 15312
_journal_page_last 15323
_journal_paper_doi 10.1039/c8dt01724g
_journal_volume 47
_journal_year 2018
_chemical_formula_moiety 'C42 H42 Au O6 P2, F6 P, C H2 Cl2'
_chemical_formula_sum 'C43 H44 Au Cl2 F6 O6 P3'
_chemical_formula_weight 1131.56
_space_group_crystal_system triclinic
_space_group_IT_number 2
_space_group_name_Hall '-P 1'
_space_group_name_H-M_alt 'P -1'
_symmetry_space_group_name_Hall '-P 1'
_symmetry_space_group_name_H-M 'P -1'
_atom_sites_solution_hydrogens geom
_audit_creation_method SHELXL-2014/7
_audit_update_record
;
2017-12-17 deposited with the CCDC.
2018-08-20 downloaded from the CCDC.
;
_cell_angle_alpha 92.365(3)
_cell_angle_beta 95.981(3)
_cell_angle_gamma 102.177(4)
_cell_formula_units_Z 2
_cell_length_a 9.5056(15)
_cell_length_b 11.8716(19)
_cell_length_c 20.347(3)
_cell_measurement_reflns_used 9865
_cell_measurement_temperature 150(2)
_cell_measurement_theta_max 29.68
_cell_measurement_theta_min 2.51
_cell_volume 2227.5(6)
_computing_cell_refinement 'Bruker SAINT'
_computing_data_collection 'Bruker APEX2'
_computing_data_reduction 'Bruker SAINT'
_computing_structure_refinement 'SHELXL-2014/7 (Sheldrick, 2014)'
_computing_structure_solution 'SHELXS-97 (Sheldrick, 2008)'
_diffrn_ambient_temperature 150(2)
_diffrn_measured_fraction_theta_full 1.000
_diffrn_measured_fraction_theta_max 1.000
_diffrn_measurement_device_type 'Bruker APEX-II CCD'
_diffrn_measurement_method '\f and \w scans'
_diffrn_radiation_monochromator graphite
_diffrn_radiation_source 'sealed tube'
_diffrn_radiation_type MoK\a
_diffrn_radiation_wavelength 0.71073
_diffrn_reflns_av_R_equivalents 0.0358
_diffrn_reflns_av_unetI/netI 0.0221
_diffrn_reflns_Laue_measured_fraction_full 1.000
_diffrn_reflns_Laue_measured_fraction_max 1.000
_diffrn_reflns_limit_h_max 13
_diffrn_reflns_limit_h_min -13
_diffrn_reflns_limit_k_max 16
_diffrn_reflns_limit_k_min -16
_diffrn_reflns_limit_l_max 28
_diffrn_reflns_limit_l_min -28
_diffrn_reflns_number 81312
_diffrn_reflns_point_group_measured_fraction_full 1.000
_diffrn_reflns_point_group_measured_fraction_max 1.000
_diffrn_reflns_theta_full 25.242
_diffrn_reflns_theta_max 30.000
_diffrn_reflns_theta_min 1.759
_exptl_absorpt_coefficient_mu 3.602
_exptl_absorpt_correction_T_max 0.746
_exptl_absorpt_correction_T_min 0.623
_exptl_absorpt_correction_type multi-scan
_exptl_absorpt_process_details SADABS
_exptl_crystal_colour colourless
_exptl_crystal_density_diffrn 1.687
_exptl_crystal_description plate
_exptl_crystal_F_000 1124
_exptl_crystal_recrystallization_method 'Re-crystallisation from solvent: CH2Cl2/hexane'
_exptl_crystal_size_max 0.197
_exptl_crystal_size_mid 0.130
_exptl_crystal_size_min 0.067
_refine_diff_density_max 0.990
_refine_diff_density_min -1.041
_refine_diff_density_rms 0.082
_refine_ls_extinction_method none
_refine_ls_goodness_of_fit_ref 1.033
_refine_ls_hydrogen_treatment constr
_refine_ls_matrix_type full
_refine_ls_number_parameters 572
_refine_ls_number_reflns 13011
_refine_ls_number_restraints 42
_refine_ls_restrained_S_all 1.036
_refine_ls_R_factor_all 0.0280
_refine_ls_R_factor_gt 0.0236
_refine_ls_shift/su_max 0.002
_refine_ls_shift/su_mean 0.000
_refine_ls_structure_factor_coef Fsqd
_refine_ls_weighting_details 'w=1/[\s^2^(Fo^2^)+(0.0315P)^2^+1.5918P] where P=(Fo^2^+2Fc^2^)/3'
_refine_ls_weighting_scheme calc
_refine_ls_wR_factor_gt 0.0585
_refine_ls_wR_factor_ref 0.0608
_reflns_Friedel_coverage 0.000
_reflns_number_gt 11825
_reflns_number_total 13011
_reflns_threshold_expression 'I > 2\s(I)'
_cod_data_source_file c8dt01724g2.cif
_cod_data_source_block shelx_CCDC3
_cod_depositor_comments 'Adding full bibliography for 7047299--7047305.cif.'
_cod_database_code 7047302
_shelx_shelxl_version_number 2014/7
_shelx_space_group_comment
;
The symmetry employed for this shelxl refinement is uniquely defined
by the following loop, which should always be used as a source of
symmetry information in preference to the above space-group names.
They are only intended as comments.
;
_shelx_estimated_absorpt_t_min 0.537
_shelx_estimated_absorpt_t_max 0.794

loop_
_space_group_symop_operation_xyz
'x, y, z'
'-x, -y, -z'

loop_
_atom_site_label
_atom_site_type_symbol
_atom_site_fract_x
_atom_site_fract_y
_atom_site_fract_z
_atom_site_U_iso_or_equiv
_atom_site_adp_type
_atom_site_occupancy
_atom_site_site_symmetry_order
_atom_site_calc_flag
_atom_site_refinement_flags_posn
_atom_site_refinement_flags_adp
_atom_site_refinement_flags_occupancy
_atom_site_disorder_assembly
_atom_site_disorder_group
Au1 Au 0.32353(2) 0.61325(2) 0.24828(2) 0.02397(3) Uani 1 1 d . . . . .
P1 P 0.22142(6) 0.62899(5) 0.34578(3) 0.02233(10) Uani 1 1 d . . . . .
P2 P 0.40589(6) 0.58305(5) 0.14729(3) 0.02198(10) Uani 1 1 d . . . . .
P3 P 0.2392(3) 0.09589(19) 0.20044(17) 0.0357(2) Uani 0.536(10) 1 d D . P A 1
F1 F 0.3064(14) 0.1353(6) 0.1359(4) 0.0702(15) Uani 0.536(10) 1 d D . P A 1
F2 F 0.1447(8) 0.0646(5) 0.2585(3) 0.0702(15) Uani 0.536(10) 1 d D . P A 1
F3 F 0.3868(6) 0.1508(5) 0.2429(3) 0.0879(16) Uani 0.536(10) 1 d D . P A 1
F4 F 0.2761(7) -0.0263(4) 0.2052(3) 0.0839(16) Uani 0.536(10) 1 d D . P A 1
F5 F 0.0867(5) 0.0389(6) 0.1632(3) 0.0879(16) Uani 0.536(10) 1 d D . P A 1
F6 F 0.1919(8) 0.2140(4) 0.2068(3) 0.0839(16) Uani 0.536(10) 1 d D . P A 1
P3A P 0.2545(4) 0.0996(2) 0.20348(19) 0.0357(2) Uani 0.464(10) 1 d D . P A 2
F1A F 0.3185(13) 0.1197(7) 0.1336(3) 0.0490(11) Uani 0.464(10) 1 d D . P A 2
F2A F 0.1983(7) 0.0714(6) 0.2743(2) 0.0490(11) Uani 0.464(10) 1 d D . P A 2
F3A F 0.4221(5) 0.1188(6) 0.2336(4) 0.103(2) Uani 0.464(10) 1 d D . P A 2
F4A F 0.2531(7) -0.0335(3) 0.1838(3) 0.0648(15) Uani 0.464(10) 1 d D . P A 2
F5A F 0.1048(6) 0.0886(7) 0.1563(3) 0.103(2) Uani 0.464(10) 1 d D . P A 2
F6A F 0.2608(7) 0.2346(3) 0.2191(3) 0.0648(15) Uani 0.464(10) 1 d D . P A 2
O1 O 0.5921(2) 0.90453(18) 0.57509(10) 0.0489(5) Uani 1 1 d . . . . .
O2 O -0.3088(2) 0.81920(19) 0.29888(11) 0.0458(5) Uani 1 1 d . . . . .
O3 O 0.0483(2) 0.16769(15) 0.45389(9) 0.0381(4) Uani 1 1 d . . . . .
O4 O 0.6757(2) 1.02235(16) 0.03801(9) 0.0406(4) Uani 1 1 d . . . . .
O5 O -0.02988(19) 0.28147(16) -0.04987(9) 0.0353(4) Uani 1 1 d . . . . .
O6 O 0.8606(2) 0.30840(17) 0.19223(9) 0.0367(4) Uani 1 1 d . . . . .
C43 C 0.5574(4) 0.3464(3) 0.33777(18) 0.0569(8) Uani 1 1 d . . . . .
H43A H 0.5422 0.3840 0.2959 0.068 Uiso 1 1 calc R U . . .
H43B H 0.4825 0.2741 0.3361 0.068 Uiso 1 1 calc R U . . .
Cl1 Cl 0.73100(9) 0.31329(7) 0.34537(4) 0.05172(18) Uani 1 1 d . . . . .
Cl2 Cl 0.53898(11) 0.43859(8) 0.40469(6) 0.0662(2) Uani 1 1 d . . . . .
C1 C 0.3300(2) 0.72172(19) 0.41317(10) 0.0237(4) Uani 1 1 d . . . . .
C2 C 0.4781(3) 0.7255(2) 0.42373(13) 0.0326(5) Uani 1 1 d . . . . .
H2 H 0.5213 0.6844 0.3933 0.039 Uiso 1 1 calc R U . . .
C3 C 0.5629(3) 0.7879(2) 0.47760(14) 0.0386(6) Uani 1 1 d . . . . .
H3 H 0.6639 0.7899 0.4842 0.046 Uiso 1 1 calc R U . . .
C4 C 0.4999(3) 0.8482(2) 0.52248(12) 0.0337(5) Uani 1 1 d . . . . .
C5 C 0.3544(3) 0.8483(2) 0.51179(11) 0.0320(5) Uani 1 1 d . . . . .
H5 H 0.3122 0.8916 0.5415 0.038 Uiso 1 1 calc R U . . .
C6 C 0.2696(3) 0.7847(2) 0.45726(11) 0.0288(4) Uani 1 1 d . . . . .
H6 H 0.1691 0.7843 0.4502 0.035 Uiso 1 1 calc R U . . .
C7 C 0.5359(4) 0.9715(3) 0.62111(14) 0.0529(8) Uani 1 1 d . . . . .
H7A H 0.6131 1.0070 0.6562 0.079 Uiso 1 1 calc R U . . .
H7B H 0.4984 1.0320 0.5983 0.079 Uiso 1 1 calc R U . . .
H7C H 0.4574 0.9216 0.6406 0.079 Uiso 1 1 calc R U . . .
C8 C 0.0600(2) 0.68541(19) 0.33031(10) 0.0235(4) Uani 1 1 d . . . . .
C9 C 0.0659(3) 0.7855(2) 0.29614(12) 0.0303(5) Uani 1 1 d . . . . .
H9 H 0.1541 0.8212 0.2804 0.036 Uiso 1 1 calc R U . . .
C10 C -0.0542(3) 0.8339(2) 0.28468(12) 0.0330(5) Uani 1 1 d . . . . .
H10 H -0.0490 0.9017 0.2610 0.040 Uiso 1 1 calc R U . . .
C11 C -0.1824(3) 0.7816(2) 0.30848(12) 0.0322(5) Uani 1 1 d . . . . .
C12 C -0.1897(3) 0.6819(2) 0.34274(12) 0.0331(5) Uani 1 1 d . . . . .
H12 H -0.2777 0.6467 0.3589 0.040 Uiso 1 1 calc R U . . .
C13 C -0.0703(2) 0.6340(2) 0.35338(11) 0.0269(4) Uani 1 1 d . . . . .
H13 H -0.0763 0.5656 0.3766 0.032 Uiso 1 1 calc R U . . .
C14 C -0.3093(4) 0.9186(3) 0.26203(17) 0.0537(8) Uani 1 1 d . . . . .
H14A H -0.4059 0.9361 0.2588 0.081 Uiso 1 1 calc R U . . .
H14B H -0.2381 0.9845 0.2844 0.081 Uiso 1 1 calc R U . . .
H14C H -0.2842 0.9036 0.2175 0.081 Uiso 1 1 calc R U . . .
C15 C 0.1680(2) 0.48876(19) 0.37822(10) 0.0236(4) Uani 1 1 d . . . . .
C16 C 0.1387(3) 0.3901(2) 0.33551(11) 0.0295(5) Uani 1 1 d . . . . .
H16 H 0.1463 0.3976 0.2896 0.035 Uiso 1 1 calc R U . . .
C17 C 0.0986(3) 0.2811(2) 0.35857(11) 0.0319(5) Uani 1 1 d . . . . .
H17 H 0.0798 0.2144 0.3288 0.038 Uiso 1 1 calc R U . . .
C18 C 0.0863(3) 0.2701(2) 0.42550(11) 0.0283(4) Uani 1 1 d . . . . .
C19 C 0.1158(3) 0.3680(2) 0.46836(11) 0.0339(5) Uani 1 1 d . . . . .
H19 H 0.1076 0.3604 0.5142 0.041 Uiso 1 1 calc R U . . .
C20 C 0.1568(3) 0.4761(2) 0.44550(11) 0.0309(5) Uani 1 1 d . . . . .
H20 H 0.1776 0.5424 0.4756 0.037 Uiso 1 1 calc R U . . .
C21 C 0.0225(4) 0.0643(2) 0.41162(15) 0.0469(7) Uani 1 1 d . . . . .
H21A H -0.0038 -0.0029 0.4377 0.070 Uiso 1 1 calc R U . . .
H21B H -0.0568 0.0650 0.3769 0.070 Uiso 1 1 calc R U . . .
H21C H 0.1104 0.0601 0.3913 0.070 Uiso 1 1 calc R U . . .
C22 C 0.4888(2) 0.71382(18) 0.11223(10) 0.0225(4) Uani 1 1 d . . . . .
C23 C 0.4421(2) 0.8154(2) 0.12461(12) 0.0285(4) Uani 1 1 d . . . . .
H23 H 0.3661 0.8151 0.1515 0.034 Uiso 1 1 calc R U . . .
C24 C 0.5050(3) 0.9160(2) 0.09836(13) 0.0319(5) Uani 1 1 d . . . . .
H24 H 0.4716 0.9846 0.1068 0.038 Uiso 1 1 calc R U . . .
C25 C 0.6175(3) 0.9178(2) 0.05951(11) 0.0287(5) Uani 1 1 d . . . . .
C26 C 0.6641(3) 0.8168(2) 0.04570(12) 0.0320(5) Uani 1 1 d . . . . .
H26 H 0.7399 0.8172 0.0187 0.038 Uiso 1 1 calc R U . . .
C27 C 0.5984(3) 0.7157(2) 0.07183(11) 0.0290(5) Uani 1 1 d . . . . .
H27 H 0.6289 0.6463 0.0619 0.035 Uiso 1 1 calc R U . . .
C28 C 0.8035(4) 1.0310(3) 0.00494(15) 0.0522(8) Uani 1 1 d . . . . .
H28A H 0.8347 1.1101 -0.0081 0.078 Uiso 1 1 calc R U . . .
H28B H 0.8809 1.0112 0.0349 0.078 Uiso 1 1 calc R U . . .
H28C H 0.7821 0.9775 -0.0346 0.078 Uiso 1 1 calc R U . . .
C29 C 0.2637(2) 0.50397(18) 0.08653(10) 0.0232(4) Uani 1 1 d . . . . .
C30 C 0.2569(2) 0.52755(19) 0.02017(10) 0.0242(4) Uani 1 1 d . . . . .
H30 H 0.3207 0.5933 0.0068 0.029 Uiso 1 1 calc R U . . .
C31 C 0.1583(2) 0.45655(19) -0.02688(11) 0.0253(4) Uani 1 1 d . . . . .
H31 H 0.1538 0.4741 -0.0721 0.030 Uiso 1 1 calc R U . . .
C32 C 0.0663(2) 0.3597(2) -0.00776(11) 0.0255(4) Uani 1 1 d . . . . .
C33 C 0.0684(3) 0.3377(2) 0.05915(12) 0.0326(5) Uani 1 1 d . . . . .
H33 H 0.0025 0.2732 0.0726 0.039 Uiso 1 1 calc R U . . .
C34 C 0.1656(3) 0.4092(2) 0.10574(11) 0.0294(5) Uani 1 1 d . . . . .
H34 H 0.1661 0.3941 0.1512 0.035 Uiso 1 1 calc R U . . .
C35 C -0.0225(3) 0.2895(3) -0.11917(12) 0.0381(6) Uani 1 1 d . . . . .
H35A H -0.0974 0.2283 -0.1436 0.057 Uiso 1 1 calc R U . . .
H35B H -0.0382 0.3649 -0.1320 0.057 Uiso 1 1 calc R U . . .
H35C H 0.0731 0.2807 -0.1296 0.057 Uiso 1 1 calc R U . . .
C36 C 0.5420(2) 0.49646(19) 0.15481(10) 0.0239(4) Uani 1 1 d . . . . .
C37 C 0.6756(3) 0.5438(2) 0.19188(11) 0.0305(5) Uani 1 1 d . . . . .
H37 H 0.6943 0.6212 0.2101 0.037 Uiso 1 1 calc R U . . .
C38 C 0.7800(3) 0.4802(2) 0.20223(12) 0.0324(5) Uani 1 1 d . . . . .
H38 H 0.8710 0.5143 0.2265 0.039 Uiso 1 1 calc R U . . .
C39 C 0.7521(3) 0.3653(2) 0.17704(11) 0.0278(4) Uani 1 1 d . . . . .
C40 C 0.6213(3) 0.3175(2) 0.14027(13) 0.0328(5) Uani 1 1 d . . . . .
H40 H 0.6026 0.2398 0.1225 0.039 Uiso 1 1 calc R U . . .
C41 C 0.5167(3) 0.3829(2) 0.12924(12) 0.0297(5) Uani 1 1 d . . . . .
H41 H 0.4268 0.3494 0.1039 0.036 Uiso 1 1 calc R U . . .
C42 C 0.8238(4) 0.1856(3) 0.18232(17) 0.0497(7) Uani 1 1 d . . . . .
H42A H 0.9096 0.1544 0.1948 0.075 Uiso 1 1 calc R U . . .
H42B H 0.7477 0.1545 0.2098 0.075 Uiso 1 1 calc R U . . .
H42C H 0.7887 0.1637 0.1356 0.075 Uiso 1 1 calc R U . . .

loop_
_atom_site_aniso_label
_atom_site_aniso_U_11
_atom_site_aniso_U_22
_atom_site_aniso_U_33
_atom_site_aniso_U_23
_atom_site_aniso_U_13
_atom_site_aniso_U_12
Au1 0.02883(4) 0.02556(4) 0.01705(4) -0.00124(3) 0.00955(3) 0.00201(3)
P1 0.0251(2) 0.0246(3) 0.0166(2) -0.00193(19) 0.00733(19) 0.0022(2)
P2 0.0271(3) 0.0213(2) 0.0172(2) 0.00029(18) 0.00889(19) 0.0015(2)
P3 0.0460(6) 0.0283(3) 0.0345(4) 0.0002(3) 0.0108(4) 0.0092(3)
F1 0.108(4) 0.0400(19) 0.057(2) -0.0070(17) 0.037(2) -0.006(2)
F2 0.108(4) 0.0400(19) 0.057(2) -0.0070(17) 0.037(2) -0.006(2)
F3 0.065(2) 0.095(3) 0.079(3) 0.017(2) -0.0154(19) -0.0281(19)
F4 0.136(4) 0.050(2) 0.087(3) 0.0218(19) 0.058(3) 0.042(2)
F5 0.065(2) 0.095(3) 0.079(3) 0.017(2) -0.0154(19) -0.0281(19)
F6 0.136(4) 0.050(2) 0.087(3) 0.0218(19) 0.058(3) 0.042(2)
P3A 0.0460(6) 0.0283(3) 0.0345(4) 0.0002(3) 0.0108(4) 0.0092(3)
F1A 0.074(2) 0.048(2) 0.0302(16) 0.0037(14) 0.0187(15) 0.0183(18)
F2A 0.074(2) 0.048(2) 0.0302(16) 0.0037(14) 0.0187(15) 0.0183(18)
F3A 0.055(2) 0.145(5) 0.117(4) 0.033(4) 0.005(3) 0.041(3)
F4A 0.098(3) 0.0238(15) 0.082(3) -0.0010(15) 0.060(3) 0.0106(16)
F5A 0.055(2) 0.145(5) 0.117(4) 0.033(4) 0.005(3) 0.041(3)
F6A 0.098(3) 0.0238(15) 0.082(3) -0.0010(15) 0.060(3) 0.0106(16)
O1 0.0596(13) 0.0398(11) 0.0364(10) -0.0041(8) -0.0176(9) -0.0012(9)
O2 0.0426(11) 0.0554(13) 0.0457(11) 0.0102(9) 0.0040(9) 0.0241(10)
O3 0.0614(12) 0.0267(8) 0.0258(8) 0.0038(7) 0.0097(8) 0.0062(8)
O4 0.0520(11) 0.0284(9) 0.0361(10) 0.0103(7) 0.0064(8) -0.0056(8)
O5 0.0340(9) 0.0380(9) 0.0271(8) -0.0014(7) 0.0043(7) -0.0074(7)
O6 0.0385(9) 0.0407(10) 0.0340(9) 0.0046(8) 0.0040(7) 0.0150(8)
C43 0.0541(19) 0.055(2) 0.058(2) 0.0092(16) -0.0069(16) 0.0087(15)
Cl1 0.0566(4) 0.0510(4) 0.0520(4) 0.0169(3) 0.0190(3) 0.0129(3)
Cl2 0.0666(5) 0.0515(5) 0.0864(7) 0.0120(4) 0.0280(5) 0.0159(4)
C1 0.0271(10) 0.0236(10) 0.0196(9) 0.0001(7) 0.0055(8) 0.0026(8)
C2 0.0298(11) 0.0317(12) 0.0365(13) -0.0033(10) 0.0058(9) 0.0067(9)
C3 0.0295(12) 0.0374(13) 0.0454(15) -0.0012(11) -0.0063(11) 0.0051(10)
C4 0.0438(13) 0.0259(11) 0.0260(11) 0.0023(9) -0.0060(10) 0.0002(10)
C5 0.0448(13) 0.0280(11) 0.0216(10) -0.0028(8) 0.0055(9) 0.0046(10)
C6 0.0302(11) 0.0312(11) 0.0242(10) -0.0032(9) 0.0059(8) 0.0045(9)
C7 0.084(2) 0.0332(14) 0.0292(13) -0.0004(11) -0.0103(14) -0.0050(14)
C8 0.0257(10) 0.0261(10) 0.0167(9) -0.0017(7) 0.0028(7) 0.0018(8)
C9 0.0308(11) 0.0308(11) 0.0263(11) 0.0037(9) 0.0027(9) -0.0005(9)
C10 0.0403(13) 0.0300(12) 0.0264(11) 0.0038(9) -0.0012(9) 0.0042(10)
C11 0.0336(12) 0.0376(13) 0.0251(11) -0.0034(9) 0.0002(9) 0.0100(10)
C12 0.0317(12) 0.0418(13) 0.0275(11) 0.0046(10) 0.0091(9) 0.0082(10)
C13 0.0313(11) 0.0301(11) 0.0192(9) 0.0019(8) 0.0074(8) 0.0042(9)
C14 0.060(2) 0.0517(18) 0.0504(18) 0.0064(14) -0.0132(15) 0.0228(15)
C15 0.0274(10) 0.0253(10) 0.0181(9) -0.0010(7) 0.0072(7) 0.0038(8)
C16 0.0418(13) 0.0298(11) 0.0165(9) -0.0013(8) 0.0088(9) 0.0051(10)
C17 0.0480(14) 0.0254(11) 0.0216(10) -0.0031(8) 0.0093(9) 0.0047(10)
C18 0.0349(12) 0.0286(11) 0.0227(10) 0.0035(8) 0.0060(9) 0.0078(9)
C19 0.0519(15) 0.0328(12) 0.0176(10) 0.0010(9) 0.0091(9) 0.0083(11)
C20 0.0461(13) 0.0290(11) 0.0174(9) -0.0024(8) 0.0085(9) 0.0062(10)
C21 0.073(2) 0.0269(12) 0.0378(14) 0.0035(11) 0.0105(14) 0.0029(13)
C22 0.0237(9) 0.0218(9) 0.0211(9) 0.0013(7) 0.0064(7) 0.0011(8)
C23 0.0276(10) 0.0279(11) 0.0313(11) 0.0026(9) 0.0099(9) 0.0056(9)
C24 0.0364(12) 0.0254(11) 0.0355(12) 0.0041(9) 0.0060(10) 0.0090(9)
C25 0.0328(11) 0.0251(10) 0.0239(10) 0.0066(8) 0.0012(8) -0.0035(9)
C26 0.0343(12) 0.0325(12) 0.0290(11) 0.0051(9) 0.0147(9) 0.0012(10)
C27 0.0370(12) 0.0239(10) 0.0282(11) 0.0030(8) 0.0155(9) 0.0058(9)
C28 0.066(2) 0.0416(16) 0.0384(15) 0.0068(12) 0.0171(14) -0.0195(14)
C29 0.0266(10) 0.0234(10) 0.0192(9) 0.0005(7) 0.0082(8) 0.0020(8)
C30 0.0279(10) 0.0241(10) 0.0212(9) 0.0030(8) 0.0099(8) 0.0033(8)
C31 0.0282(10) 0.0276(10) 0.0206(9) 0.0025(8) 0.0072(8) 0.0049(8)
C32 0.0233(10) 0.0275(10) 0.0244(10) -0.0001(8) 0.0053(8) 0.0014(8)
C33 0.0332(12) 0.0314(12) 0.0277(11) 0.0046(9) 0.0082(9) -0.0082(9)
C34 0.0334(11) 0.0318(11) 0.0199(10) 0.0053(8) 0.0068(8) -0.0025(9)
C35 0.0335(12) 0.0486(15) 0.0263(12) -0.0048(10) -0.0005(9) -0.0011(11)
C36 0.0301(10) 0.0233(10) 0.0179(9) 0.0027(7) 0.0073(8) 0.0028(8)
C37 0.0391(12) 0.0254(11) 0.0235(10) -0.0027(8) 0.0000(9) 0.0016(9)
C38 0.0353(12) 0.0335(12) 0.0251(11) -0.0007(9) -0.0024(9) 0.0031(10)
C39 0.0335(11) 0.0304(11) 0.0214(10) 0.0050(8) 0.0097(8) 0.0075(9)
C40 0.0363(12) 0.0247(11) 0.0370(13) -0.0007(9) 0.0068(10) 0.0050(9)
C41 0.0304(11) 0.0241(10) 0.0327(12) 0.0006(9) 0.0041(9) 0.0019(9)
C42 0.0548(18) 0.0411(15) 0.0598(19) 0.0041(14) 0.0093(15) 0.0236(14)

loop_
_atom_type_symbol
_atom_type_description
_atom_type_scat_dispersion_real
_atom_type_scat_dispersion_imag
_atom_type_scat_source
C C 0.0033 0.0016 'International Tables Vol C Tables 4.2.6.8 and 6.1.1.4'
H H 0.0000 0.0000 'International Tables Vol C Tables 4.2.6.8 and 6.1.1.4'
O O 0.0106 0.0060 'International Tables Vol C Tables 4.2.6.8 and 6.1.1.4'
F F 0.0171 0.0103 'International Tables Vol C Tables 4.2.6.8 and 6.1.1.4'
P P 0.1023 0.0942 'International Tables Vol C Tables 4.2.6.8 and 6.1.1.4'
Au Au -2.0133 8.8022 'International Tables Vol C Tables 4.2.6.8 and 6.1.1.4'
Cl Cl 0.1484 0.1585 'International Tables Vol C Tables 4.2.6.8 and 6.1.1.4'

loop_
_geom_angle_atom_site_label_1
_geom_angle_atom_site_label_2
_geom_angle_atom_site_label_3
_geom_angle
P2 Au1 P1 174.331(19)
C8 P1 C1 104.92(10)
C8 P1 C15 107.16(10)
C1 P1 C15 106.10(10)
C8 P1 Au1 109.90(7)
C1 P1 Au1 117.55(7)
C15 P1 Au1 110.61(7)
C22 P2 C29 107.76(10)
C22 P2 C36 105.92(10)
C29 P2 C36 105.38(10)
C22 P2 Au1 113.77(7)
C29 P2 Au1 112.31(7)
C36 P2 Au1 111.15(7)
F5 P3 F6 89.99(5)
F5 P3 F1 94.3(6)
F6 P3 F1 88.6(4)
F5 P3 F2 77.1(4)
F6 P3 F2 83.8(4)
F1 P3 F2 168.5(7)
F5 P3 F4 89.85(5)
F6 P3 F4 170.6(4)
F1 P3 F4 100.8(4)
F2 P3 F4 87.0(4)
F5 P3 F3 175.5(5)
F6 P3 F3 89.78(5)
F1 P3 F3 90.2(5)
F2 P3 F3 98.4(4)
F4 P3 F3 89.64(5)
F6A P3A F5A 89.92(5)
F6A P3A F4A 176.4(4)
F5A P3A F4A 89.83(5)
F6A P3A F1A 93.5(3)
F5A P3A F1A 81.0(6)
F4A P3A F1A 82.9(4)
F6A P3A F2A 90.2(3)
F5A P3A F2A 102.0(4)
F4A P3A F2A 93.3(4)
F1A P3A F2A 175.2(5)
F6A P3A F3A 89.70(5)
F5A P3A F3A 165.4(6)
F4A P3A F3A 89.64(5)
F1A P3A F3A 84.5(6)
F2A P3A F3A 92.6(4)
C4 O1 C7 118.0(2)
C11 O2 C14 117.8(2)
C18 O3 C21 117.33(19)
C25 O4 C28 117.3(2)
C32 O5 C35 118.01(19)
C39 O6 C42 116.7(2)
Cl2 C43 Cl1 111.13(19)
Cl2 C43 H43A 109.4
Cl1 C43 H43A 109.4
Cl2 C43 H43B 109.4
Cl1 C43 H43B 109.4
H43A C43 H43B 108.0
C6 C1 C2 118.6(2)
C6 C1 P1 122.13(17)
C2 C1 P1 119.15(17)
C3 C2 C1 121.0(2)
C3 C2 H2 119.5
C1 C2 H2 119.5
C2 C3 C4 119.7(2)
C2 C3 H3 120.2
C4 C3 H3 120.2
O1 C4 C5 124.7(2)
O1 C4 C3 115.2(2)
C5 C4 C3 120.1(2)
C4 C5 C6 119.7(2)
C4 C5 H5 120.2
C6 C5 H5 120.2
C1 C6 C5 120.8(2)
C1 C6 H6 119.6
C5 C6 H6 119.6
O1 C7 H7A 109.5
O1 C7 H7B 109.5
H7A C7 H7B 109.5
O1 C7 H7C 109.5
H7A C7 H7C 109.5
H7B C7 H7C 109.5
C9 C8 C13 118.7(2)
C9 C8 P1 119.28(17)
C13 C8 P1 121.99(17)
C10 C9 C8 121.4(2)
C10 C9 H9 119.3
C8 C9 H9 119.3
C9 C10 C11 118.9(2)
C9 C10 H10 120.6
C11 C10 H10 120.6
O2 C11 C10 124.4(2)
O2 C11 C12 115.2(2)
C10 C11 C12 120.3(2)
C13 C12 C11 120.3(2)
C13 C12 H12 119.8
C11 C12 H12 119.8
C12 C13 C8 120.4(2)
C12 C13 H13 119.8
C8 C13 H13 119.8
O2 C14 H14A 109.5
O2 C14 H14B 109.5
H14A C14 H14B 109.5
O2 C14 H14C 109.5
H14A C14 H14C 109.5
H14B C14 H14C 109.5
C16 C15 C20 118.6(2)
C16 C15 P1 119.56(16)
C20 C15 P1 121.86(17)
C17 C16 C15 121.3(2)
C17 C16 H16 119.4
C15 C16 H16 119.4
C16 C17 C18 119.4(2)
C16 C17 H17 120.3
C18 C17 H17 120.3
O3 C18 C19 115.7(2)
O3 C18 C17 124.7(2)
C19 C18 C17 119.6(2)
C20 C19 C18 120.9(2)
C20 C19 H19 119.5
C18 C19 H19 119.5
C19 C20 C15 120.2(2)
C19 C20 H20 119.9
C15 C20 H20 119.9
O3 C21 H21A 109.5
O3 C21 H21B 109.5
H21A C21 H21B 109.5
O3 C21 H21C 109.5
H21A C21 H21C 109.5
H21B C21 H21C 109.5
C27 C22 C23 118.7(2)
C27 C22 P2 121.24(17)
C23 C22 P2 120.04(16)
C24 C23 C22 120.6(2)
C24 C23 H23 119.7
C22 C23 H23 119.7
C23 C24 C25 120.2(2)
C23 C24 H24 119.9
C25 C24 H24 119.9
O4 C25 C26 124.4(2)
O4 C25 C24 115.6(2)
C26 C25 C24 120.0(2)
C27 C26 C25 119.1(2)
C27 C26 H26 120.4
C25 C26 H26 120.4
C26 C27 C22 121.3(2)
C26 C27 H27 119.4
C22 C27 H27 119.4
O4 C28 H28A 109.5
O4 C28 H28B 109.5
H28A C28 H28B 109.5
O4 C28 H28C 109.5
H28A C28 H28C 109.5
H28B C28 H28C 109.5
C30 C29 C34 118.9(2)
C30 C29 P2 121.93(16)
C34 C29 P2 118.90(16)
C31 C30 C29 120.9(2)
C31 C30 H30 119.5
C29 C30 H30 119.5
C30 C31 C32 119.7(2)
C30 C31 H31 120.1
C32 C31 H31 120.1
O5 C32 C31 124.8(2)
O5 C32 C33 115.4(2)
C31 C32 C33 119.8(2)
C34 C33 C32 120.1(2)
C34 C33 H33 119.9
C32 C33 H33 119.9
C33 C34 C29 120.4(2)
C33 C34 H34 119.8
C29 C34 H34 119.8
O5 C35 H35A 109.5
O5 C35 H35B 109.5
H35A C35 H35B 109.5
O5 C35 H35C 109.5
H35A C35 H35C 109.5
H35B C35 H35C 109.5
C41 C36 C37 118.4(2)
C41 C36 P2 123.04(18)
C37 C36 P2 118.44(17)
C38 C37 C36 121.1(2)
C38 C37 H37 119.5
C36 C37 H37 119.5
C37 C38 C39 119.9(2)
C37 C38 H38 120.0
C39 C38 H38 120.0
O6 C39 C40 124.9(2)
O6 C39 C38 115.3(2)
C40 C39 C38 119.7(2)
C39 C40 C41 120.0(2)
C39 C40 H40 120.0
C41 C40 H40 120.0
C36 C41 C40 120.9(2)
C36 C41 H41 119.6
C40 C41 H41 119.6
O6 C42 H42A 109.5
O6 C42 H42B 109.5
H42A C42 H42B 109.5
O6 C42 H42C 109.5
H42A C42 H42C 109.5
H42B C42 H42C 109.5

loop_
_geom_bond_atom_site_label_1
_geom_bond_atom_site_label_2
_geom_bond_distance
Au1 P2 2.3145(6)
Au1 P1 2.3151(6)
P1 C8 1.803(2)
P1 C1 1.805(2)
P1 C15 1.808(2)
P2 C22 1.798(2)
P2 C29 1.805(2)
P2 C36 1.813(2)
P3 F5 1.564(3)
P3 F6 1.565(3)
P3 F1 1.566(3)
P3 F2 1.567(3)
P3 F4 1.567(3)
P3 F3 1.568(3)
P3A F6A 1.609(3)
P3A F5A 1.609(3)
P3A F4A 1.610(3)
P3A F1A 1.611(3)
P3A F2A 1.611(3)
P3A F3A 1.612(3)
O1 C4 1.363(3)
O1 C7 1.420(4)
O2 C11 1.365(3)
O2 C14 1.425(4)
O3 C18 1.363(3)
O3 C21 1.431(3)
O4 C25 1.357(3)
O4 C28 1.437(4)
O5 C32 1.358(3)
O5 C35 1.425(3)
O6 C39 1.364(3)
O6 C42 1.426(4)
C43 Cl2 1.758(4)
C43 Cl1 1.768(4)
C43 H43A 0.9900
C43 H43B 0.9900
C1 C6 1.388(3)
C1 C2 1.392(3)
C2 C3 1.378(4)
C2 H2 0.9500
C3 C4 1.395(4)
C3 H3 0.9500
C4 C5 1.378(4)
C5 C6 1.393(3)
C5 H5 0.9500
C6 H6 0.9500
C7 H7A 0.9800
C7 H7B 0.9800
C7 H7C 0.9800
C8 C9 1.395(3)
C8 C13 1.397(3)
C9 C10 1.386(4)
C9 H9 0.9500
C10 C11 1.391(4)
C10 H10 0.9500
C11 C12 1.391(4)
C12 C13 1.375(3)
C12 H12 0.9500
C13 H13 0.9500
C14 H14A 0.9800
C14 H14B 0.9800
C14 H14C 0.9800
C15 C16 1.390(3)
C15 C20 1.396(3)
C16 C17 1.385(3)
C16 H16 0.9500
C17 C18 1.388(3)
C17 H17 0.9500
C18 C19 1.385(3)
C19 C20 1.375(3)
C19 H19 0.9500
C20 H20 0.9500
C21 H21A 0.9800
C21 H21B 0.9800
C21 H21C 0.9800
C22 C27 1.390(3)
C22 C23 1.392(3)
C23 C24 1.374(3)
C23 H23 0.9500
C24 C25 1.392(3)
C24 H24 0.9500
C25 C26 1.391(4)
C26 C27 1.385(3)
C26 H26 0.9500
C27 H27 0.9500
C28 H28A 0.9800
C28 H28B 0.9800
C28 H28C 0.9800
C29 C30 1.388(3)
C29 C34 1.399(3)
C30 C31 1.385(3)
C30 H30 0.9500
C31 C32 1.386(3)
C31 H31 0.9500
C32 C33 1.396(3)
C33 C34 1.376(3)
C33 H33 0.9500
C34 H34 0.9500
C35 H35A 0.9800
C35 H35B 0.9800
C35 H35C 0.9800
C36 C41 1.388(3)
C36 C37 1.401(3)
C37 C38 1.372(4)
C37 H37 0.9500
C38 C39 1.399(3)
C38 H38 0.9500
C39 C40 1.379(3)
C40 C41 1.391(3)
C40 H40 0.9500
C41 H41 0.9500
C42 H42A 0.9800
C42 H42B 0.9800
C42 H42C 0.9800

loop_
_geom_torsion_atom_site_label_1
_geom_torsion_atom_site_label_2
_geom_torsion_atom_site_label_3
_geom_torsion_atom_site_label_4
_geom_torsion
C8 P1 C1 C6 23.7(2)
C15 P1 C1 C6 -89.5(2)
Au1 P1 C1 C6 146.15(17)
C8 P1 C1 C2 -159.99(19)
C15 P1 C1 C2 86.7(2)
Au1 P1 C1 C2 -37.6(2)
C6 C1 C2 C3 1.6(4)
P1 C1 C2 C3 -174.8(2)
C1 C2 C3 C4 0.1(4)
C7 O1 C4 C5 -2.3(4)
C7 O1 C4 C3 177.4(2)
C2 C3 C4 O1 178.2(2)
C2 C3 C4 C5 -2.1(4)
O1 C4 C5 C6 -178.1(2)
C3 C4 C5 C6 2.3(4)
C2 C1 C6 C5 -1.4(4)
P1 C1 C6 C5 174.89(18)
C4 C5 C6 C1 -0.5(4)
C1 P1 C8 C9 76.69(19)
C15 P1 C8 C9 -170.80(17)
Au1 P1 C8 C9 -50.57(19)
C1 P1 C8 C13 -101.23(19)
C15 P1 C8 C13 11.3(2)
Au1 P1 C8 C13 131.51(16)
C13 C8 C9 C10 -0.2(3)
P1 C8 C9 C10 -178.19(18)
C8 C9 C10 C11 0.6(4)
C14 O2 C11 C10 0.0(4)
C14 O2 C11 C12 -177.8(2)
C9 C10 C11 O2 -178.2(2)
C9 C10 C11 C12 -0.5(4)
O2 C11 C12 C13 177.9(2)
C10 C11 C12 C13 0.0(4)
C11 C12 C13 C8 0.4(4)
C9 C8 C13 C12 -0.3(3)
P1 C8 C13 C12 177.60(18)
C8 P1 C15 C16 95.4(2)
C1 P1 C15 C16 -152.86(19)
Au1 P1 C15 C16 -24.3(2)
C8 P1 C15 C20 -85.3(2)
C1 P1 C15 C20 26.4(2)
Au1 P1 C15 C20 154.89(18)
C20 C15 C16 C17 0.2(4)
P1 C15 C16 C17 179.5(2)
C15 C16 C17 C18 0.5(4)
C21 O3 C18 C19 -177.6(3)
C21 O3 C18 C17 1.5(4)
C16 C17 C18 O3 -179.8(2)
C16 C17 C18 C19 -0.7(4)
O3 C18 C19 C20 179.3(2)
C17 C18 C19 C20 0.2(4)
C18 C19 C20 C15 0.6(4)
C16 C15 C20 C19 -0.8(4)
P1 C15 C20 C19 180.0(2)
C29 P2 C22 C27 -84.8(2)
C36 P2 C22 C27 27.6(2)
Au1 P2 C22 C27 149.97(17)
C29 P2 C22 C23 94.3(2)
C36 P2 C22 C23 -153.32(18)
Au1 P2 C22 C23 -30.9(2)
C27 C22 C23 C24 -1.2(4)
P2 C22 C23 C24 179.73(19)
C22 C23 C24 C25 -0.7(4)
C28 O4 C25 C26 -7.0(4)
C28 O4 C25 C24 172.3(2)
C23 C24 C25 O4 -177.7(2)
C23 C24 C25 C26 1.7(4)
O4 C25 C26 C27 178.4(2)
C24 C25 C26 C27 -0.9(4)
C25 C26 C27 C22 -1.0(4)
C23 C22 C27 C26 2.0(4)
P2 C22 C27 C26 -178.90(19)
C22 P2 C29 C30 17.4(2)
C36 P2 C29 C30 -95.36(19)
Au1 P2 C29 C30 143.48(16)
C22 P2 C29 C34 -168.70(18)
C36 P2 C29 C34 78.5(2)
Au1 P2 C29 C34 -42.6(2)
C34 C29 C30 C31 -2.3(3)
P2 C29 C30 C31 171.63(17)
C29 C30 C31 C32 -0.8(3)
C35 O5 C32 C31 9.3(3)
C35 O5 C32 C33 -170.9(2)
C30 C31 C32 O5 -176.9(2)
C30 C31 C32 C33 3.3(3)
O5 C32 C33 C34 177.5(2)
C31 C32 C33 C34 -2.7(4)
C32 C33 C34 C29 -0.4(4)
C30 C29 C34 C33 2.9(4)
P2 C29 C34 C33 -171.2(2)
C22 P2 C36 C41 -127.24(19)
C29 P2 C36 C41 -13.2(2)
Au1 P2 C36 C41 108.72(18)
C22 P2 C36 C37 57.11(19)
C29 P2 C36 C37 171.15(17)
Au1 P2 C36 C37 -66.94(18)
C41 C36 C37 C38 0.7(3)
P2 C36 C37 C38 176.54(19)
C36 C37 C38 C39 -1.7(4)
C42 O6 C39 C40 -14.7(3)
C42 O6 C39 C38 164.6(2)
C37 C38 C39 O6 -177.5(2)
C37 C38 C39 C40 1.9(4)
O6 C39 C40 C41 178.3(2)
C38 C39 C40 C41 -1.0(4)
C37 C36 C41 C40 0.2(3)
P2 C36 C41 C40 -175.50(19)
C39 C40 C41 C36 0.0(4)
